data_1513743
loop_
_publ_author_name
'Telpoukhovskaia, Maria A.'
'Rodr\'iguez-Rodr\'iguez, Cristina'
'Cawthray, Jacqueline F.'
'Scott, Lauren E.'
'Page, Brent D. G.'
'Al\'i-Torres, Jorge'
'Sodupe, Mariona'
'Bailey, Gwendolyn A.'
'Patrick, Brian O.'
'Orvig, Chris'

_publ_section_title
;
 3-Hydroxy-4-pyridinone derivatives as metal ion and amyloid binding
 agents.
;
_journal_issue 2
_journal_name_full 'Metallomics : integrated biometal science'
_journal_page_first 249
_journal_page_last 262
_journal_paper_doi 10.1039/c3mt00135k
_journal_volume 6
_journal_year 2014
_chemical_formula_sum 'C42 H33 Cu1.5 N6 O6 S3'
_chemical_formula_weight 909.23
_chemical_name_systematic
;
?
;
_space_group_crystal_system triclinic
_space_group_IT_number 2
_space_group_name_Hall '-P 1'
_space_group_name_H-M_alt 'P -1'
_symmetry_space_group_name_Hall '-P 1'
_symmetry_space_group_name_H-M 'P -1'
_atom_sites_solution_hydrogens geom
_audit_creation_method SHELXL-2012
_cell_angle_alpha 62.131(7)
_cell_angle_beta 86.789(9)
_cell_angle_gamma 84.702(8)
_cell_formula_units_Z 2
_cell_length_a 12.370(4)
_cell_length_b 12.679(4)
_cell_length_c 13.471(4)
_cell_measurement_reflns_used 1873
_cell_measurement_temperature 90.0(2)
_cell_measurement_theta_max 50.56
_cell_measurement_theta_min 25.28
_cell_volume 1859.6(10)
_computing_cell_refinement 'Bruker SAINT'
_computing_data_collection 'Bruker APEX2'
_computing_data_reduction 'Bruker SAINT'
_computing_molecular_graphics 'Olex2 (Dolomanov, 2009)'
_computing_publication_material 'Bruker SHELXTL'
_computing_structure_refinement 'SHELXL-2012 (Sheldrick, 2012)'
_computing_structure_solution 'SHELXS-97 (Sheldrick, 2008)'
_diffrn_ambient_temperature 90.0(1)
_diffrn_measured_fraction_theta_full 0.884
_diffrn_measured_fraction_theta_max 0.886
_diffrn_measurement_device_type 'Bruker APEX-II CCD'
_diffrn_measurement_method '\f and \w scans'
_diffrn_radiation_type CuK\a
_diffrn_radiation_wavelength 1.54178
_diffrn_reflns_av_unetI/netI 0.1357
_diffrn_reflns_Laue_measured_fraction_full 0.884
_diffrn_reflns_Laue_measured_fraction_max 0.886
_diffrn_reflns_limit_h_max 13
_diffrn_reflns_limit_h_min -13
_diffrn_reflns_limit_k_max 13
_diffrn_reflns_limit_k_min -13
_diffrn_reflns_limit_l_max 14
_diffrn_reflns_limit_l_min -14
_diffrn_reflns_number 13713
_diffrn_reflns_point_group_measured_fraction_full 0.884
_diffrn_reflns_point_group_measured_fraction_max 0.886
_diffrn_reflns_theta_full 57.000
_diffrn_reflns_theta_max 56.945
_diffrn_reflns_theta_min 3.589
_exptl_absorpt_coefficient_mu 3.202
_exptl_absorpt_correction_T_max 0.938
_exptl_absorpt_correction_T_min 0.680
_exptl_absorpt_correction_type multi-scan
_exptl_absorpt_process_details 'SADABS (Bruker, 2008)'
_exptl_crystal_colour brown
_exptl_crystal_density_diffrn 1.624
_exptl_crystal_description irregular
_exptl_crystal_F_000 933
_exptl_crystal_size_max 0.05
_exptl_crystal_size_mid 0.03
_exptl_crystal_size_min 0.02
_refine_diff_density_max 1.569
_refine_diff_density_min -1.195
_refine_diff_density_rms 0.191
_refine_ls_extinction_method none
_refine_ls_goodness_of_fit_ref 1.080
_refine_ls_hydrogen_treatment constr
_refine_ls_matrix_type full
_refine_ls_number_parameters 531
_refine_ls_number_reflns 13713
_refine_ls_number_restraints 940
_refine_ls_restrained_S_all 1.048
_refine_ls_R_factor_all 0.1338
_refine_ls_R_factor_gt 0.0902
_refine_ls_shift/su_max 0.000
_refine_ls_shift/su_mean 0.000
_refine_ls_structure_factor_coef Fsqd
_refine_ls_weighting_details
;
w=1/[\s^2^(Fo^2^)+(0.1662P)^2^+5.0908P]
where P=(Fo^2^+2Fc^2^)/3
;
_refine_ls_weighting_scheme calc
_refine_ls_wR_factor_gt 0.2456
_refine_ls_wR_factor_ref 0.3037
_reflns_Friedel_coverage 0.000
_reflns_number_gt 9555
_reflns_number_total 13713
_reflns_threshold_expression 'I > 2\s(I)'
_cod_data_source_file c3mt00135k.txt
_cod_data_source_block p-1
_cod_original_cell_volume 1859.5(10)
_cod_original_formula_sum 'C42 H33 Cu1.50 N6 O6 S3'
_cod_database_code 1513743
_shelx_space_group_comment
;
The symmetry employed for this shelxl refinement is uniquely defined
by the following loop, which should always be used as a source of
symmetry information in preference to the above space-group names.
They are only intended as comments.
;
_shelxl_version_number 2012-9

loop_
_space_group_symop_operation_xyz
'x, y, z'
'-x, -y, -z'

loop_
_atom_site_label
_atom_site_type_symbol
_atom_site_fract_x
_atom_site_fract_y
_atom_site_fract_z
_atom_site_U_iso_or_equiv
_atom_site_adp_type
_atom_site_occupancy
_atom_site_site_symmetry_order
_atom_site_calc_flag
_atom_site_refinement_flags_posn
_atom_site_refinement_flags_adp
_atom_site_refinement_flags_occupancy
C1 C 0.810(2) 0.6496(16) -0.001(2) 0.057(7) Uani 1 1 d . U .
H1A H 0.7939 0.6973 -0.0811 0.085 Uiso 1 1 calc R U .
H1B H 0.8652 0.6869 0.0191 0.085 Uiso 1 1 calc R U .
H1C H 0.7440 0.6456 0.0436 0.085 Uiso 1 1 calc R U .
C2 C 0.852(2) 0.5276(17) 0.0217(16) 0.047(6) Uani 1 1 d . U .
C3 C 0.887(2) 0.4430(17) 0.1289(15) 0.040(5) Uani 1 1 d . U .
C4 C 0.920(2) 0.3227(17) 0.1535(17) 0.050(6) Uani 1 1 d . U .
C5 C 0.9297(19) 0.2950(17) 0.0644(15) 0.039(5) Uani 1 1 d . U .
H5 H 0.9572 0.2177 0.0760 0.046 Uiso 1 1 calc R U .
C6 C 0.898(2) 0.3830(16) -0.0418(16) 0.044(6) Uani 1 1 d . U .
H6 H 0.9022 0.3649 -0.1029 0.053 Uiso 1 1 calc R U .
C7 C 0.828(2) 0.5765(18) -0.1776(14) 0.042(5) Uani 1 1 d . U .
H7A H 0.8294 0.6610 -0.1937 0.050 Uiso 1 1 calc R U .
H7B H 0.8801 0.5624 -0.2294 0.050 Uiso 1 1 calc R U .
C8 C 0.718(2) 0.5547(17) -0.1967(15) 0.046(5) Uani 1 1 d . U .
C9 C 0.592(2) 0.5031(16) -0.2717(15) 0.038(4) Uani 1 1 d . U .
C10 C 0.539(2) 0.4610(17) -0.3366(19) 0.055(6) Uani 1 1 d . U .
H10 H 0.5831 0.4316 -0.3799 0.066 Uiso 1 1 calc R U .
C11 C 0.434(2) 0.4606(19) -0.340(2) 0.062(6) Uani 1 1 d . U .
H11 H 0.4021 0.4374 -0.3884 0.075 Uiso 1 1 calc R U .
C12 C 0.368(3) 0.495(2) -0.2694(18) 0.063(6) Uani 1 1 d . U .
H12 H 0.2915 0.4907 -0.2677 0.075 Uiso 1 1 calc R U .
C13 C 0.413(2) 0.5347(17) -0.2039(16) 0.047(5) Uani 1 1 d . U .
H13 H 0.3680 0.5617 -0.1595 0.057 Uiso 1 1 calc R U .
C14 C 0.523(2) 0.5351(15) -0.2026(15) 0.040(4) Uani 1 1 d . U .
C15 C 0.842(2) -0.0336(16) 0.6900(18) 0.053(7) Uani 1 1 d . U .
H15A H 0.8598 -0.0349 0.6188 0.080 Uiso 1 1 calc R U .
H15B H 0.7721 -0.0679 0.7188 0.080 Uiso 1 1 calc R U .
H15C H 0.8987 -0.0806 0.7446 0.080 Uiso 1 1 calc R U .
C16 C 0.835(2) 0.0931(17) 0.6714(15) 0.046(6) Uani 1 1 d . U .
C17 C 0.860(2) 0.1865(16) 0.5694(15) 0.039(5) Uani 1 1 d . U .
C18 C 0.8516(19) 0.3050(16) 0.5508(15) 0.040(5) Uani 1 1 d . U .
C19 C 0.821(2) 0.3244(17) 0.6413(16) 0.055(7) Uani 1 1 d . U .
H19 H 0.8156 0.4035 0.6327 0.066 Uiso 1 1 calc R U .
C20 C 0.798(2) 0.2328(17) 0.7415(15) 0.049(6) Uani 1 1 d . U .
H20 H 0.7774 0.2479 0.8030 0.058 Uiso 1 1 calc R U .
C21 C 0.773(2) 0.0237(18) 0.8678(15) 0.046(5) Uani 1 1 d . U .
H21A H 0.7816 0.0521 0.9238 0.055 Uiso 1 1 calc R U .
H21B H 0.8236 -0.0481 0.8874 0.055 Uiso 1 1 calc R U .
C22 C 0.661(2) -0.0102(16) 0.8752(15) 0.041(5) Uani 1 1 d . U .
C23 C 0.521(2) -0.1233(17) 0.9333(16) 0.042(5) Uani 1 1 d . U .
C24 C 0.463(2) -0.2271(17) 0.9871(16) 0.043(5) Uani 1 1 d . U .
H24 H 0.5011 -0.3027 1.0306 0.051 Uiso 1 1 calc R U .
C25 C 0.357(2) -0.2188(17) 0.9767(16) 0.044(5) Uani 1 1 d . U .
H25 H 0.3192 -0.2893 1.0119 0.053 Uiso 1 1 calc R U .
C26 C 0.300(2) -0.1099(17) 0.9159(15) 0.042(5) Uani 1 1 d . U .
H26 H 0.2235 -0.1064 0.9099 0.051 Uiso 1 1 calc R U .
C27 C 0.353(2) -0.0062(16) 0.8637(16) 0.042(5) Uani 1 1 d . U .
H27 H 0.3137 0.0688 0.8224 0.050 Uiso 1 1 calc R U .
C28 C 0.464(2) -0.0123(16) 0.8721(14) 0.036(4) Uani 1 1 d . U .
C29 C 0.881(2) -0.0272(15) 0.3556(15) 0.044(6) Uani 1 1 d . U .
H29A H 0.8587 -0.0630 0.4349 0.066 Uiso 1 1 calc R U .
H29B H 0.8236 0.0316 0.3098 0.066 Uiso 1 1 calc R U .
H29C H 0.9480 0.0126 0.3453 0.066 Uiso 1 1 calc R U .
C30 C 0.9002(19) -0.1230(14) 0.3200(14) 0.032(5) Uani 1 1 d . U .
C31 C 0.9314(17) -0.1015(14) 0.2155(14) 0.030(5) Uani 1 1 d . U .
C32 C 0.941(2) -0.1946(16) 0.1815(15) 0.044(6) Uani 1 1 d . U .
C33 C 0.9121(19) -0.3091(15) 0.2624(14) 0.039(5) Uani 1 1 d . U .
H33 H 0.9136 -0.3727 0.2435 0.046 Uiso 1 1 calc R U .
C34 C 0.8822(18) -0.3275(14) 0.3678(14) 0.034(5) Uani 1 1 d . U .
H34 H 0.8665 -0.4057 0.4230 0.041 Uiso 1 1 calc R U .
C35 C 0.843(2) -0.2639(16) 0.5105(14) 0.040(4) Uani 1 1 d . U .
H35A H 0.8889 -0.2225 0.5367 0.048 Uiso 1 1 calc R U .
H35B H 0.8555 -0.3511 0.5597 0.048 Uiso 1 1 calc R U .
C36 C 0.730(2) -0.2279(16) 0.5205(13) 0.035(4) Uani 1 1 d . U .
C37 C 0.528(2) -0.1928(16) 0.5125(15) 0.041(4) Uani 1 1 d . U .
C38 C 0.416(2) -0.1799(16) 0.5058(15) 0.039(4) Uani 1 1 d . U .
H38 H 0.3807 -0.1964 0.4541 0.047 Uiso 1 1 calc R U .
C39 C 0.357(2) -0.1443(18) 0.5716(16) 0.053(5) Uani 1 1 d . U .
H39 H 0.2801 -0.1349 0.5668 0.064 Uiso 1 1 calc R U .
C40 C 0.409(2) -0.1204(16) 0.6489(17) 0.044(5) Uani 1 1 d . U .
H40 H 0.3660 -0.0950 0.6956 0.053 Uiso 1 1 calc R U .
C41 C 0.517(2) -0.1328(16) 0.6580(17) 0.043(5) Uani 1 1 d . U .
H41 H 0.5502 -0.1147 0.7098 0.052 Uiso 1 1 calc R U .
C42 C 0.582(2) -0.1723(15) 0.5913(15) 0.035(4) Uani 1 1 d . U .
N1 N 0.8605(17) 0.4963(14) -0.0597(12) 0.044(5) Uani 1 1 d . U .
N2 N 0.7032(17) 0.5128(13) -0.2669(13) 0.042(4) Uani 1 1 d . U .
N3 N 0.8033(17) 0.1173(13) 0.7565(11) 0.042(5) Uani 1 1 d . U .
N4 N 0.6317(17) -0.1198(13) 0.9344(12) 0.040(4) Uani 1 1 d . U .
N5 N 0.8739(16) -0.2373(13) 0.3968(12) 0.041(5) Uani 1 1 d . U .
N6 N 0.6902(18) -0.1904(13) 0.5942(12) 0.041(4) Uani 1 1 d . U .
O1 O 0.8878(15) 0.4639(11) 0.2170(10) 0.051(4) Uani 1 1 d . U .
O2 O 0.9417(16) 0.2478(11) 0.2558(10) 0.058(5) Uani 1 1 d . U .
O3 O 0.8971(14) 0.1697(10) 0.4815(10) 0.048(4) Uani 1 1 d . U .
O4 O 0.8742(13) 0.3895(10) 0.4505(10) 0.044(4) Uani 1 1 d . U .
O5 O 0.9591(14) 0.0084(10) 0.1347(10) 0.044(4) Uani 1 1 d . U .
O6 O 0.9746(14) -0.1666(10) 0.0803(10) 0.044(4) Uani 1 1 d . U .
S1 S 0.6027(6) 0.5802(5) -0.1296(4) 0.0541(18) Uani 1 1 d . U .
S2 S 0.5533(6) 0.0981(4) 0.8127(4) 0.0503(17) Uani 1 1 d . U .
S3 S 0.6263(6) -0.2373(4) 0.4416(4) 0.0472(17) Uani 1 1 d . U .
Cu1 Cu 0.9018(3) 0.3185(2) 0.3510(2) 0.0436(10) Uani 1 1 d . U .
Cu2 Cu 1.0000 0.0000 0.0000 0.0389(13) Uani 1 2 d S U P

loop_
_atom_site_aniso_label
_atom_site_aniso_U_11
_atom_site_aniso_U_22
_atom_site_aniso_U_33
_atom_site_aniso_U_23
_atom_site_aniso_U_13
_atom_site_aniso_U_12
C1 0.09(2) 0.021(9) 0.057(13) -0.018(9) 0.004(14) -0.009(11)
C2 0.071(18) 0.033(9) 0.038(9) -0.016(8) -0.007(11) -0.008(10)
C3 0.056(16) 0.039(9) 0.026(7) -0.016(7) 0.003(9) -0.010(10)
C4 0.084(18) 0.031(8) 0.041(8) -0.015(7) 0.003(11) -0.033(10)
C5 0.048(16) 0.028(9) 0.039(9) -0.016(7) 0.003(10) -0.004(10)
C6 0.067(18) 0.025(8) 0.041(9) -0.013(7) -0.002(10) -0.021(9)
C7 0.054(12) 0.039(10) 0.025(8) -0.008(8) 0.004(9) -0.006(10)
C8 0.063(12) 0.033(10) 0.031(10) -0.002(8) -0.004(9) -0.015(10)
C9 0.055(12) 0.027(9) 0.030(10) -0.013(8) -0.004(9) 0.000(10)
C10 0.077(15) 0.033(10) 0.056(12) -0.022(10) -0.025(12) 0.009(12)
C11 0.083(17) 0.041(12) 0.071(14) -0.029(11) -0.032(14) -0.005(13)
C12 0.080(17) 0.052(13) 0.053(13) -0.018(10) -0.014(12) -0.018(13)
C13 0.061(12) 0.027(10) 0.035(10) 0.000(8) -0.015(10) 0.010(11)
C14 0.060(11) 0.022(9) 0.025(9) 0.000(7) -0.015(9) 0.003(10)
C15 0.08(2) 0.025(9) 0.052(13) -0.017(9) -0.005(12) -0.005(11)
C16 0.083(19) 0.031(8) 0.025(8) -0.012(7) -0.007(9) -0.017(11)
C17 0.061(17) 0.022(7) 0.031(8) -0.009(6) -0.010(9) -0.007(10)
C18 0.057(16) 0.029(8) 0.032(8) -0.011(7) 0.002(9) -0.017(10)
C19 0.10(2) 0.032(9) 0.036(9) -0.018(8) 0.011(12) -0.023(12)
C20 0.083(19) 0.037(9) 0.030(9) -0.014(8) -0.007(10) -0.030(11)
C21 0.076(13) 0.032(9) 0.023(8) -0.007(8) 0.002(10) -0.010(10)
C22 0.073(12) 0.022(9) 0.030(9) -0.013(8) -0.006(9) -0.010(8)
C23 0.055(12) 0.028(8) 0.037(10) -0.009(8) -0.012(10) -0.005(8)
C24 0.061(13) 0.024(8) 0.039(10) -0.011(8) -0.005(11) -0.006(9)
C25 0.059(14) 0.030(9) 0.047(11) -0.019(8) -0.009(11) -0.010(10)
C26 0.049(14) 0.041(10) 0.038(11) -0.019(9) 0.009(10) -0.012(9)
C27 0.062(12) 0.020(8) 0.033(10) -0.005(8) -0.018(10) 0.013(9)
C28 0.052(11) 0.031(8) 0.018(8) -0.004(7) -0.006(9) -0.008(8)
C29 0.082(19) 0.018(8) 0.026(9) -0.003(7) -0.008(11) -0.010(11)
C30 0.047(14) 0.018(7) 0.027(8) -0.005(6) -0.013(8) -0.011(9)
C31 0.045(14) 0.022(8) 0.020(7) -0.003(6) -0.006(8) -0.016(9)
C32 0.080(18) 0.023(8) 0.031(9) -0.013(7) 0.000(10) -0.017(10)
C33 0.064(17) 0.020(8) 0.030(8) -0.009(7) -0.004(9) -0.011(10)
C34 0.061(16) 0.015(8) 0.023(8) -0.005(7) -0.025(9) 0.007(9)
C35 0.062(12) 0.028(10) 0.022(8) -0.006(7) 0.001(9) -0.003(10)
C36 0.060(11) 0.030(10) 0.008(8) 0.000(7) -0.003(8) -0.012(9)
C37 0.073(11) 0.025(9) 0.028(9) -0.013(8) 0.009(9) -0.019(10)
C38 0.063(12) 0.030(10) 0.029(9) -0.017(8) -0.007(10) -0.004(11)
C39 0.082(15) 0.044(12) 0.039(11) -0.022(9) 0.019(10) -0.023(12)
C40 0.065(13) 0.031(10) 0.037(10) -0.016(9) 0.006(11) -0.009(11)
C41 0.072(13) 0.023(9) 0.035(10) -0.013(8) 0.006(11) -0.006(11)
C42 0.050(11) 0.019(9) 0.033(9) -0.007(7) -0.004(8) -0.006(9)
N1 0.072(15) 0.034(8) 0.028(7) -0.013(6) -0.015(8) -0.007(8)
N2 0.060(11) 0.023(8) 0.035(9) -0.007(7) -0.010(8) 0.007(8)
N3 0.072(14) 0.030(7) 0.016(6) -0.003(6) -0.015(8) -0.007(9)
N4 0.058(11) 0.021(7) 0.030(8) -0.004(6) -0.014(8) 0.000(7)
N5 0.070(14) 0.026(7) 0.026(7) -0.011(6) 0.000(8) -0.011(8)
N6 0.067(11) 0.027(8) 0.028(8) -0.012(6) 0.004(8) -0.006(9)
O1 0.090(13) 0.030(6) 0.032(6) -0.010(5) -0.012(8) -0.016(8)
O2 0.112(15) 0.031(7) 0.030(6) -0.013(5) 0.012(8) -0.019(8)
O3 0.094(14) 0.016(6) 0.031(6) -0.007(5) -0.003(7) -0.015(7)
O4 0.084(13) 0.021(6) 0.028(6) -0.010(5) 0.003(7) -0.016(7)
O5 0.085(13) 0.020(6) 0.028(6) -0.010(5) -0.002(7) -0.009(7)
O6 0.089(13) 0.019(6) 0.024(6) -0.009(5) -0.001(7) -0.013(7)
S1 0.087(6) 0.045(3) 0.031(3) -0.016(2) -0.004(3) -0.011(3)
S2 0.080(5) 0.027(3) 0.035(3) -0.006(2) -0.004(3) -0.013(3)
S3 0.076(5) 0.038(3) 0.030(3) -0.016(2) -0.002(3) -0.014(3)
Cu1 0.082(3) 0.0219(14) 0.0254(14) -0.0075(12) -0.0052(17) -0.0142(16)
Cu2 0.073(4) 0.0182(19) 0.0230(19) -0.0064(16) -0.002(2) -0.011(2)

loop_
_atom_type_symbol
_atom_type_description
_atom_type_scat_dispersion_real
_atom_type_scat_dispersion_imag
_atom_type_scat_source
C C 0.0181 0.0091 'International Tables Vol C Tables 4.2.6.8 and 6.1.1.4'
H H 0.0000 0.0000 'International Tables Vol C Tables 4.2.6.8 and 6.1.1.4'
Cu Cu -1.9646 0.5888 'International Tables Vol C Tables 4.2.6.8 and 6.1.1.4'
N N 0.0311 0.0180 'International Tables Vol C Tables 4.2.6.8 and 6.1.1.4'
O O 0.0492 0.0322 'International Tables Vol C Tables 4.2.6.8 and 6.1.1.4'
S S 0.3331 0.5567 'International Tables Vol C Tables 4.2.6.8 and 6.1.1.4'

loop_
_geom_angle_atom_site_label_1
_geom_angle_atom_site_label_2
_geom_angle_atom_site_label_3
_geom_angle
_geom_angle_site_symmetry_1
_geom_angle_site_symmetry_3
C2 C1 H1A 109.5 . .
C2 C1 H1B 109.5 . .
H1A C1 H1B 109.5 . .
C2 C1 H1C 109.5 . .
H1A C1 H1C 109.5 . .
H1B C1 H1C 109.5 . .
N1 C2 C3 118.2(18) . .
N1 C2 C1 120.9(18) . .
C3 C2 C1 120.9(18) . .
O1 C3 C2 124.7(18) . .
O1 C3 C4 114.0(17) . .
C2 C3 C4 121.3(17) . .
O2 C4 C5 124.4(19) . .
O2 C4 C3 117.6(17) . .
C5 C4 C3 117.9(18) . .
C6 C5 C4 118.6(19) . .
C6 C5 H5 120.7 . .
C4 C5 H5 120.7 . .
N1 C6 C5 120.9(18) . .
N1 C6 H6 119.5 . .
C5 C6 H6 119.5 . .
C8 C7 N1 110.6(16) . .
C8 C7 H7A 109.5 . .
N1 C7 H7A 109.5 . .
C8 C7 H7B 109.5 . .
N1 C7 H7B 109.5 . .
H7A C7 H7B 108.1 . .
N2 C8 C7 120(2) . .
N2 C8 S1 116.0(18) . .
C7 C8 S1 123.6(16) . .
C14 C9 N2 116.8(17) . .
C14 C9 C10 115(2) . .
N2 C9 C10 128(2) . .
C11 C10 C9 124(3) . .
C11 C10 H10 118.2 . .
C9 C10 H10 118.2 . .
C10 C11 C12 119(2) . .
C10 C11 H11 120.5 . .
C12 C11 H11 120.5 . .
C13 C12 C11 121(3) . .
C13 C12 H12 119.7 . .
C11 C12 H12 119.7 . .
C12 C13 C14 119(3) . .
C12 C13 H13 120.3 . .
C14 C13 H13 120.3 . .
C13 C14 C9 122.1(19) . .
C13 C14 S1 129.8(19) . .
C9 C14 S1 108.0(18) . .
C16 C15 H15A 109.5 . .
C16 C15 H15B 109.5 . .
H15A C15 H15B 109.5 . .
C16 C15 H15C 109.5 . .
H15A C15 H15C 109.5 . .
H15B C15 H15C 109.5 . .
N3 C16 C17 118.3(16) . .
N3 C16 C15 119.8(17) . .
C17 C16 C15 121.9(19) . .
O3 C17 C16 122.3(17) . .
O3 C17 C18 115.5(17) . .
C16 C17 C18 122.2(19) . .
O4 C18 C19 124.4(16) . .
O4 C18 C17 118.7(18) . .
C19 C18 C17 116.9(17) . .
C20 C19 C18 120.8(18) . .
C20 C19 H19 119.6 . .
C18 C19 H19 119.6 . .
C19 C20 N3 121.0(19) . .
C19 C20 H20 119.5 . .
N3 C20 H20 119.5 . .
N3 C21 C22 113.8(18) . .
N3 C21 H21A 108.8 . .
C22 C21 H21A 108.8 . .
N3 C21 H21B 108.8 . .
C22 C21 H21B 108.8 . .
H21A C21 H21B 107.7 . .
N4 C22 C21 124(2) . .
N4 C22 S2 114.2(18) . .
C21 C22 S2 121.3(14) . .
N4 C23 C28 114.8(18) . .
N4 C23 C24 125.5(19) . .
C28 C23 C24 120(2) . .
C25 C24 C23 120(2) . .
C25 C24 H24 120.2 . .
C23 C24 H24 120.2 . .
C24 C25 C26 122(2) . .
C24 C25 H25 119.2 . .
C26 C25 H25 119.2 . .
C27 C26 C25 120(2) . .
C27 C26 H26 119.8 . .
C25 C26 H26 119.8 . .
C28 C27 C26 119(2) . .
C28 C27 H27 120.3 . .
C26 C27 H27 120.3 . .
C27 C28 C23 119.5(18) . .
C27 C28 S2 130.5(16) . .
C23 C28 S2 110.0(18) . .
C30 C29 H29A 109.5 . .
C30 C29 H29B 109.5 . .
H29A C29 H29B 109.5 . .
C30 C29 H29C 109.5 . .
H29A C29 H29C 109.5 . .
H29B C29 H29C 109.5 . .
C31 C30 N5 119.0(15) . .
C31 C30 C29 123.4(15) . .
N5 C30 C29 117.3(16) . .
C30 C31 O5 122.8(15) . .
C30 C31 C32 121.9(15) . .
O5 C31 C32 115.2(15) . .
O6 C32 C33 125.4(16) . .
O6 C32 C31 117.7(15) . .
C33 C32 C31 116.9(17) . .
C34 C33 C32 119.2(16) . .
C34 C33 H33 120.4 . .
C32 C33 H33 120.4 . .
C33 C34 N5 122.2(16) . .
C33 C34 H34 118.9 . .
N5 C34 H34 118.9 . .
N5 C35 C36 112.7(17) . .
N5 C35 H35A 109.1 . .
C36 C35 H35A 109.1 . .
N5 C35 H35B 109.1 . .
C36 C35 H35B 109.1 . .
H35A C35 H35B 107.8 . .
N6 C36 C35 125.2(18) . .
N6 C36 S3 111.5(18) . .
C35 C36 S3 123.2(14) . .
C38 C37 C42 122(2) . .
C38 C37 S3 131.8(15) . .
C42 C37 S3 106.6(19) . .
C39 C38 C37 120(2) . .
C39 C38 H38 120.1 . .
C37 C38 H38 120.1 . .
C38 C39 C40 120(3) . .
C38 C39 H39 120.0 . .
C40 C39 H39 120.0 . .
C41 C40 C39 122(2) . .
C41 C40 H40 119.2 . .
C39 C40 H40 119.2 . .
C40 C41 C42 120(2) . .
C40 C41 H41 119.9 . .
C42 C41 H41 119.9 . .
N6 C42 C41 125.9(19) . .
N6 C42 C37 117(2) . .
C41 C42 C37 117(2) . .
C2 N1 C6 122.7(17) . .
C2 N1 C7 124.3(17) . .
C6 N1 C7 113.0(16) . .
C8 N2 C9 109.0(19) . .
C16 N3 C20 120.7(15) . .
C16 N3 C21 122.2(15) . .
C20 N3 C21 117.1(16) . .
C22 N4 C23 111.5(18) . .
C34 N5 C30 120.7(15) . .
C34 N5 C35 118.9(15) . .
C30 N5 C35 120.3(14) . .
C42 N6 C36 112.5(18) . .
C3 O1 Cu1 110.4(11) . .
C4 O2 Cu1 110.2(14) . .
C17 O3 Cu1 110.0(10) . .
C18 O4 Cu1 108.5(10) . .
C31 O5 Cu2 109.5(10) . .
C32 O6 Cu2 110.6(10) . .
C14 S1 C8 90.2(11) . .
C28 S2 C22 89.5(10) . .
C37 S3 C36 91.9(11) . .
O1 Cu1 O3 172.4(7) . .
O1 Cu1 O2 85.4(6) . .
O3 Cu1 O2 93.6(6) . .
O1 Cu1 O4 95.6(6) . .
O3 Cu1 O4 86.0(5) . .
O2 Cu1 O4 175.1(8) . .
O5 Cu2 O5 180.0 . 2_755
O5 Cu2 O6 87.0(5) . .
O5 Cu2 O6 93.0(5) 2_755 .
O5 Cu2 O6 93.0(5) . 2_755
O5 Cu2 O6 87.0(5) 2_755 2_755
O6 Cu2 O6 180.0 . 2_755

loop_
_geom_bond_atom_site_label_1
_geom_bond_atom_site_label_2
_geom_bond_distance
_geom_bond_site_symmetry_2
C1 C2 1.48(3) .
C1 H1A 0.9800 .
C1 H1B 0.9800 .
C1 H1C 0.9800 .
C2 N1 1.33(3) .
C2 C3 1.40(3) .
C3 O1 1.33(2) .
C3 C4 1.43(3) .
C4 O2 1.28(2) .
C4 C5 1.40(3) .
C5 C6 1.39(3) .
C5 H5 0.9500 .
C6 N1 1.38(3) .
C6 H6 0.9500 .
C7 C8 1.47(3) .
C7 N1 1.49(2) .
C7 H7A 0.9900 .
C7 H7B 0.9900 .
C8 N2 1.31(2) .
C8 S1 1.73(3) .
C9 C14 1.40(3) .
C9 N2 1.40(3) .
C9 C10 1.43(3) .
C10 C11 1.31(4) .
C10 H10 0.9500 .
C11 C12 1.41(4) .
C11 H11 0.9500 .
C12 C13 1.36(3) .
C12 H12 0.9500 .
C13 C14 1.37(3) .
C13 H13 0.9500 .
C14 S1 1.73(2) .
C15 C16 1.50(3) .
C15 H15A 0.9800 .
C15 H15B 0.9800 .
C15 H15C 0.9800 .
C16 N3 1.35(3) .
C16 C17 1.37(3) .
C17 O3 1.35(3) .
C17 C18 1.40(3) .
C18 O4 1.31(2) .
C18 C19 1.38(3) .
C19 C20 1.34(3) .
C19 H19 0.9500 .
C20 N3 1.38(2) .
C20 H20 0.9500 .
C21 N3 1.47(2) .
C21 C22 1.47(3) .
C21 H21A 0.9900 .
C21 H21B 0.9900 .
C22 N4 1.31(2) .
C22 S2 1.76(2) .
C23 N4 1.38(3) .
C23 C28 1.40(3) .
C23 C24 1.41(3) .
C24 C25 1.32(3) .
C24 H24 0.9500 .
C25 C26 1.38(3) .
C25 H25 0.9500 .
C26 C27 1.38(3) .
C26 H26 0.9500 .
C27 C28 1.37(3) .
C27 H27 0.9500 .
C28 S2 1.72(2) .
C29 C30 1.50(3) .
C29 H29A 0.9800 .
C29 H29B 0.9800 .
C29 H29C 0.9800 .
C30 C31 1.34(3) .
C30 N5 1.39(2) .
C31 O5 1.37(2) .
C31 C32 1.45(3) .
C32 O6 1.29(2) .
C32 C33 1.41(2) .
C33 C34 1.36(3) .
C33 H33 0.9500 .
C34 N5 1.37(2) .
C34 H34 0.9500 .
C35 N5 1.44(2) .
C35 C36 1.44(3) .
C35 H35A 0.9900 .
C35 H35B 0.9900 .
C36 N6 1.34(3) .
C36 S3 1.76(2) .
C37 C38 1.38(3) .
C37 C42 1.42(3) .
C37 S3 1.72(2) .
C38 C39 1.32(3) .
C38 H38 0.9500 .
C39 C40 1.41(3) .
C39 H39 0.9500 .
C40 C41 1.34(3) .
C40 H40 0.9500 .
C41 C42 1.40(3) .
C41 H41 0.9500 .
C42 N6 1.33(3) .
O1 Cu1 1.884(13) .
O2 Cu1 1.901(13) .
O3 Cu1 1.887(11) .
O4 Cu1 1.934(12) .
O5 Cu2 1.905(12) .
O6 Cu2 1.917(11) .
Cu2 O5 1.905(12) 2_755
Cu2 O6 1.917(11) 2_755

loop_
_geom_torsion_atom_site_label_1
_geom_torsion_atom_site_label_2
_geom_torsion_atom_site_label_3
_geom_torsion_atom_site_label_4
_geom_torsion
N1 C2 C3 O1 176(2)
C1 C2 C3 O1 -1(4)
N1 C2 C3 C4 -6(4)
C1 C2 C3 C4 176(2)
O1 C3 C4 O2 4(3)
C2 C3 C4 O2 -174(2)
O1 C3 C4 C5 -175(2)
C2 C3 C4 C5 7(4)
O2 C4 C5 C6 176(2)
C3 C4 C5 C6 -5(3)
C4 C5 C6 N1 2(3)
N1 C7 C8 N2 -115.4(19)
N1 C7 C8 S1 64(2)
C14 C9 C10 C11 5(3)
N2 C9 C10 C11 -177(2)
C9 C10 C11 C12 -5(3)
C10 C11 C12 C13 4(3)
C11 C12 C13 C14 -3(3)
C12 C13 C14 C9 4(3)
C12 C13 C14 S1 179.6(15)
N2 C9 C14 C13 176.9(16)
C10 C9 C14 C13 -5(3)
N2 C9 C14 S1 0.5(19)
C10 C9 C14 S1 178.7(14)
N3 C16 C17 O3 176(2)
C15 C16 C17 O3 -3(4)
N3 C16 C17 C18 -2(4)
C15 C16 C17 C18 179(2)
O3 C17 C18 O4 4(3)
C16 C17 C18 O4 -178(2)
O3 C17 C18 C19 -176(2)
C16 C17 C18 C19 2(4)
O4 C18 C19 C20 179(2)
C17 C18 C19 C20 -1(4)
C18 C19 C20 N3 -1(4)
N3 C21 C22 N4 143.3(19)
N3 C21 C22 S2 -42(2)
N4 C23 C24 C25 -178(2)
C28 C23 C24 C25 2(3)
C23 C24 C25 C26 -1(3)
C24 C25 C26 C27 0(3)
C25 C26 C27 C28 1(3)
C26 C27 C28 C23 0(3)
C26 C27 C28 S2 176.8(15)
N4 C23 C28 C27 178.7(18)
C24 C23 C28 C27 -1(3)
N4 C23 C28 S2 1(2)
C24 C23 C28 S2 -178.6(15)
N5 C30 C31 O5 -179.8(19)
C29 C30 C31 O5 7(3)
N5 C30 C31 C32 -1(3)
C29 C30 C31 C32 -175(2)
C30 C31 C32 O6 -178(2)
O5 C31 C32 O6 1(3)
C30 C31 C32 C33 2(3)
O5 C31 C32 C33 -180(2)
O6 C32 C33 C34 177(2)
C31 C32 C33 C34 -3(3)
C32 C33 C34 N5 3(3)
N5 C35 C36 N6 -148.1(16)
N5 C35 C36 S3 36(2)
C42 C37 C38 C39 2(3)
S3 C37 C38 C39 179.5(15)
C37 C38 C39 C40 0(3)
C38 C39 C40 C41 0(3)
C39 C40 C41 C42 -1(3)
C40 C41 C42 N6 -178.5(18)
C40 C41 C42 C37 2(3)
C38 C37 C42 N6 178.0(16)
S3 C37 C42 N6 0(2)
C38 C37 C42 C41 -3(3)
S3 C37 C42 C41 179.0(13)
C3 C2 N1 C6 3(3)
C1 C2 N1 C6 -179(2)
C3 C2 N1 C7 -179(2)
C1 C2 N1 C7 -2(3)
C5 C6 N1 C2 0(3)
C5 C6 N1 C7 -178(2)
C8 C7 N1 C2 -97(2)
C8 C7 N1 C6 81(2)
C7 C8 N2 C9 -178.6(16)
S1 C8 N2 C9 2.0(19)
C14 C9 N2 C8 -2(2)
C10 C9 N2 C8 -179.6(18)
C17 C16 N3 C20 -1(3)
C15 C16 N3 C20 179(2)
C17 C16 N3 C21 179(2)
C15 C16 N3 C21 -2(3)
C19 C20 N3 C16 2(3)
C19 C20 N3 C21 -178(2)
C22 C21 N3 C16 -81(3)
C22 C21 N3 C20 98(2)
C21 C22 N4 C23 174.9(18)
S2 C22 N4 C23 0(2)
C28 C23 N4 C22 -1(2)
C24 C23 N4 C22 179.1(19)
C33 C34 N5 C30 -3(3)
C33 C34 N5 C35 -180(2)
C31 C30 N5 C34 2(3)
C29 C30 N5 C34 175(2)
C31 C30 N5 C35 179(2)
C29 C30 N5 C35 -8(3)
C36 C35 N5 C34 -102(2)
C36 C35 N5 C30 81(2)
C41 C42 N6 C36 -179.9(17)
C37 C42 N6 C36 -1(2)
C35 C36 N6 C42 -174.9(16)
S3 C36 N6 C42 1.4(18)
C2 C3 O1 Cu1 164(2)
C4 C3 O1 Cu1 -14(2)
C5 C4 O2 Cu1 -173.3(19)
C3 C4 O2 Cu1 8(3)
C16 C17 O3 Cu1 171.2(19)
C18 C17 O3 Cu1 -11(2)
C19 C18 O4 Cu1 -176(2)
C17 C18 O4 Cu1 5(3)
C30 C31 O5 Cu2 179.2(17)
C32 C31 O5 Cu2 1(2)
C33 C32 O6 Cu2 178(2)
C31 C32 O6 Cu2 -2(2)
C13 C14 S1 C8 -175.5(18)
C9 C14 S1 C8 0.5(13)
N2 C8 S1 C14 -1.5(15)
C7 C8 S1 C14 179.0(17)
C27 C28 S2 C22 -178(2)
C23 C28 S2 C22 -1.1(14)
N4 C22 S2 C28 0.7(15)
C21 C22 S2 C28 -174.5(16)
C38 C37 S3 C36 -177.1(19)
C42 C37 S3 C36 0.8(13)
N6 C36 S3 C37 -1.3(13)
C35 C36 S3 C37 175.1(15)
C3 O1 Cu1 O2 14.3(16)
C3 O1 Cu1 O4 -170.5(16)
C17 O3 Cu1 O2 -174.3(15)
C17 O3 Cu1 O4 10.6(15)
